data_7008839
loop_
_publ_author_name
'Bharara, Mohan S.'
'Bui, Thanhhoa H.'
'Parkin, Sean'
'Atwood, David A.'

_publ_section_title
;
 Mercurophilic interaction in novel polynuclear
 Hg(II)-2-aminoethanethiolates.
;
_journal_issue 24
_journal_name_full 'Dalton transactions (Cambridge, England : 2003)'
_journal_page_first 3874
_journal_page_last 3880
_journal_paper_doi 10.1039/b509699e
_journal_year 2005
_chemical_formula_sum 'C6 H22 Cl3 Hg3 N3 O2 S3'
_chemical_formula_weight 972.57
_chemical_name_systematic
;
?
;
_space_group_IT_number 61
_symmetry_cell_setting orthorhombic
_symmetry_space_group_name_Hall '-P 2ac 2ab'
_symmetry_space_group_name_H-M 'P b c a'
_atom_sites_solution_hydrogens geom
_atom_sites_solution_primary direct
_atom_sites_solution_secondary difmap
_audit_creation_method SHELXL-97
_cell_angle_alpha 90.00
_cell_angle_beta 90.00
_cell_angle_gamma 90.00
_cell_formula_units_Z 8
_cell_length_a 21.12550(10)
_cell_length_b 7.9607(2)
_cell_length_c 22.6473(3)
_cell_measurement_reflns_used 4933
_cell_measurement_temperature 90.0(2)
_cell_measurement_theta_max 27.48
_cell_measurement_theta_min 1.00
_cell_volume 3808.68(11)
_computing_cell_refinement 'DENZO-SMN (Nonius, 1998)'
_computing_data_collection 'Collect (Nonius, 1998)'
_computing_data_reduction 'DENZO-SMN (Nonius, 1998)'
_computing_molecular_graphics 'XP in SHELXTL (Sheldrick, 1995)'
_computing_publication_material
;
SHELX97 (Sheldrick, 1997) and local procedures
;
_computing_structure_refinement 'SHELXL-97 (Sheldrick, 1997)'
_computing_structure_solution 'SHELXS-97 (Sheldrick, 1990)'
_diffrn_ambient_temperature 90.0(2)
_diffrn_detector_area_resol_mean 18
_diffrn_measured_fraction_theta_full 0.999
_diffrn_measured_fraction_theta_max 0.999
_diffrn_measurement_device_type 'Nonius kappaCCD diffractometer'
_diffrn_measurement_method '\w and \f scans at fixed \c=55\%'
_diffrn_radiation_monochromator graphite
_diffrn_radiation_source 'fine-focus sealed tube'
_diffrn_radiation_type MoK\a
_diffrn_radiation_wavelength 0.71073
_diffrn_reflns_av_R_equivalents 0.0289
_diffrn_reflns_av_sigmaI/netI 0.0343
_diffrn_reflns_limit_h_max 27
_diffrn_reflns_limit_h_min -27
_diffrn_reflns_limit_k_max 10
_diffrn_reflns_limit_k_min -10
_diffrn_reflns_limit_l_max 29
_diffrn_reflns_limit_l_min -29
_diffrn_reflns_number 8215
_diffrn_reflns_theta_full 27.50
_diffrn_reflns_theta_max 27.50
_diffrn_reflns_theta_min 1.80
_exptl_absorpt_coefficient_mu 24.877
_exptl_absorpt_correction_T_max 0.3693
_exptl_absorpt_correction_T_min 0.1180
_exptl_absorpt_correction_type multi-scan
_exptl_absorpt_process_details 'Sadabs (Sheldrick, 1996)'
_exptl_crystal_colour Colorless
_exptl_crystal_density_diffrn 3.392
_exptl_crystal_density_method 'not measured'
_exptl_crystal_description Block
_exptl_crystal_F_000 3472
_exptl_crystal_size_max 0.15
_exptl_crystal_size_mid 0.10
_exptl_crystal_size_min 0.05
_refine_diff_density_max 1.511
_refine_diff_density_min -1.464
_refine_diff_density_rms 0.230
_refine_ls_extinction_coef 0.000053(8)
_refine_ls_extinction_expression Fc^*^=kFc[1+0.001xFc^2^\l^3^/sin(2\q)]^-1/4^
_refine_ls_extinction_method SHELXL
_refine_ls_goodness_of_fit_ref 1.049
_refine_ls_hydrogen_treatment constr
_refine_ls_matrix_type full
_refine_ls_number_parameters 182
_refine_ls_number_reflns 4375
_refine_ls_number_restraints 0
_refine_ls_restrained_S_all 1.049
_refine_ls_R_factor_all 0.0359
_refine_ls_R_factor_gt 0.0247
_refine_ls_shift/su_max 0.002
_refine_ls_shift/su_mean 0.000
_refine_ls_structure_factor_coef Fsqd
_refine_ls_weighting_details 'calc w=1/[\s^2^(Fo^2^)+(0.0227P)^2^+6.6610P] where P=(Fo^2^+2Fc^2^)/3'
_refine_ls_weighting_scheme calc
_refine_ls_wR_factor_gt 0.0542
_refine_ls_wR_factor_ref 0.0573
_reflns_number_gt 3534
_reflns_number_total 4375
_reflns_threshold_expression >2\s(I)
_cod_data_source_file b509699e.txt
_cod_data_source_block 2
_cod_database_code 7008839

loop_
_symmetry_equiv_pos_as_xyz
'x, y, z'
'-x+1/2, -y, z+1/2'
'x+1/2, -y+1/2, -z'
'-x, y+1/2, -z+1/2'
'-x, -y, -z'
'x-1/2, y, -z-1/2'
'-x-1/2, y-1/2, z'
'x, -y-1/2, z-1/2'

loop_
_atom_site_label
_atom_site_type_symbol
_atom_site_fract_x
_atom_site_fract_y
_atom_site_fract_z
_atom_site_U_iso_or_equiv
_atom_site_adp_type
_atom_site_occupancy
_atom_site_symmetry_multiplicity
_atom_site_calc_flag
_atom_site_refinement_flags
_atom_site_disorder_assembly
_atom_site_disorder_group
Hg1 Hg 0.737945(10) 0.08057(2) 0.230715(10) 0.01482(7) Uani 1 1 d . . .
Cl1 Cl 0.81073(6) -0.08152(16) 0.31175(6) 0.0167(3) Uani 1 1 d . . .
S1 S 0.80115(6) 0.28916(16) 0.18261(6) 0.0112(3) Uani 1 1 d . . .
O1W O 0.95762(18) -0.0316(5) 0.30576(16) 0.0193(9) Uani 1 1 d . . .
N1 N 0.8439(2) 0.5260(5) 0.2903(2) 0.0145(10) Uani 1 1 d . . .
H1A H 0.8778 0.5907 0.2789 0.017 Uiso 1 1 calc R . .
H1B H 0.8333 0.5564 0.3283 0.017 Uiso 1 1 calc R . .
C1 C 0.8728(2) 0.2858(7) 0.2274(2) 0.0142(12) Uani 1 1 d . . .
H1C H 0.8891 0.1692 0.2289 0.017 Uiso 1 1 calc R . .
H1D H 0.9054 0.3561 0.2080 0.017 Uiso 1 1 calc R . .
Hg2 Hg 0.648978(10) 0.06793(2) 0.050677(9) 0.01272(7) Uani 1 1 d . . .
Cl2 Cl 0.53637(6) -0.07421(15) 0.08007(6) 0.0143(3) Uani 1 1 d . . .
S2 S 0.65756(6) 0.29856(15) 0.11846(6) 0.0105(3) Uani 1 1 d . . .
O2W O 0.47881(17) -0.3765(5) 0.21446(16) 0.0178(9) Uani 1 1 d . . .
N2 N 0.5379(2) 0.5328(5) 0.0926(2) 0.0146(10) Uani 1 1 d . . .
H2A H 0.5328 0.6022 0.1248 0.017 Uiso 1 1 calc R . .
H2B H 0.5081 0.5623 0.0649 0.017 Uiso 1 1 calc R . .
C2 C 0.8629(3) 0.3487(7) 0.2900(2) 0.0170(12) Uani 1 1 d . . .
H2C H 0.8298 0.2804 0.3095 0.020 Uiso 1 1 calc R . .
H2D H 0.9027 0.3354 0.3127 0.020 Uiso 1 1 calc R . .
Hg3 Hg 0.635987(11) 0.57121(2) 0.054256(9) 0.01386(7) Uani 1 1 d . . .
Cl3 Cl 0.61374(7) 0.43607(15) -0.04969(6) 0.0171(3) Uani 1 1 d . . .
S3 S 0.70956(6) 0.79341(15) 0.02887(6) 0.0102(3) Uani 1 1 d . . .
N3 N 0.6205(2) 1.0393(5) -0.04576(18) 0.0122(10) Uani 1 1 d . . .
H3A H 0.5783 1.0653 -0.0499 0.015 Uiso 1 1 calc R . .
H3B H 0.6434 1.1135 -0.0684 0.015 Uiso 1 1 calc R . .
C3 C 0.5789(2) 0.2981(7) 0.1526(2) 0.0148(12) Uani 1 1 d . . .
H3C H 0.5689 0.1829 0.1662 0.018 Uiso 1 1 calc R . .
H3D H 0.5795 0.3722 0.1877 0.018 Uiso 1 1 calc R . .
C4 C 0.5272(3) 0.3569(7) 0.1109(3) 0.0167(12) Uani 1 1 d . . .
H4A H 0.5266 0.2838 0.0755 0.020 Uiso 1 1 calc R . .
H4B H 0.4856 0.3476 0.1307 0.020 Uiso 1 1 calc R . .
C5 C 0.6973(3) 0.8080(6) -0.0512(2) 0.0136(12) Uani 1 1 d . . .
H5A H 0.7288 0.8869 -0.0681 0.016 Uiso 1 1 calc R . .
H5B H 0.7047 0.6963 -0.0692 0.016 Uiso 1 1 calc R . .
C6 C 0.6315(3) 0.8675(6) -0.0671(2) 0.0126(12) Uani 1 1 d . . .
H6A H 0.6262 0.8642 -0.1105 0.015 Uiso 1 1 calc R . .
H6B H 0.5999 0.7909 -0.0493 0.015 Uiso 1 1 calc R . .

loop_
_atom_site_aniso_label
_atom_site_aniso_U_11
_atom_site_aniso_U_22
_atom_site_aniso_U_33
_atom_site_aniso_U_23
_atom_site_aniso_U_13
_atom_site_aniso_U_12
Hg1 0.01171(12) 0.01315(11) 0.01960(13) 0.00482(9) -0.00376(9) -0.00400(8)
Cl1 0.0178(7) 0.0139(6) 0.0184(7) -0.0005(6) -0.0087(6) 0.0003(5)
S1 0.0126(7) 0.0112(6) 0.0099(6) 0.0000(5) 0.0001(5) 0.0002(5)
O1W 0.020(2) 0.0185(19) 0.019(2) 0.0031(17) 0.0024(18) 0.0013(17)
N1 0.015(3) 0.014(2) 0.014(2) -0.0007(19) 0.001(2) -0.003(2)
C1 0.008(3) 0.017(3) 0.017(3) 0.003(2) 0.000(2) 0.002(2)
Hg2 0.01300(12) 0.01243(11) 0.01273(12) -0.00430(8) 0.00265(8) -0.00171(8)
Cl2 0.0112(7) 0.0127(6) 0.0191(7) 0.0007(6) 0.0020(5) -0.0026(5)
S2 0.0107(6) 0.0107(6) 0.0102(7) -0.0007(5) -0.0018(5) 0.0002(5)
O2W 0.012(2) 0.021(2) 0.021(2) -0.0045(17) 0.0000(17) -0.0040(17)
N2 0.009(2) 0.013(2) 0.021(3) 0.000(2) 0.001(2) 0.0024(18)
C2 0.014(3) 0.018(3) 0.019(3) 0.002(2) -0.005(2) 0.000(2)
Hg3 0.01645(12) 0.01238(11) 0.01274(12) 0.00269(8) -0.00024(8) -0.00466(8)
Cl3 0.0220(8) 0.0119(6) 0.0173(7) -0.0014(5) -0.0070(6) -0.0001(5)
S3 0.0092(6) 0.0097(6) 0.0115(7) 0.0001(5) -0.0009(5) -0.0008(5)
N3 0.009(2) 0.015(2) 0.012(2) 0.0016(19) 0.0009(19) 0.0004(19)
C3 0.014(3) 0.016(3) 0.014(3) -0.001(2) 0.009(2) 0.000(2)
C4 0.010(3) 0.016(3) 0.024(3) -0.001(3) 0.010(2) 0.001(2)
C5 0.013(3) 0.014(3) 0.014(3) 0.001(2) 0.002(2) 0.005(2)
C6 0.019(3) 0.009(2) 0.009(3) -0.002(2) -0.003(2) 0.000(2)

loop_
_atom_type_symbol
_atom_type_description
_atom_type_scat_dispersion_real
_atom_type_scat_dispersion_imag
_atom_type_scat_source
C C 0.0033 0.0016 'International Tables Vol C Tables 4.2.6.8 and 6.1.1.4'
H H 0.0000 0.0000 'International Tables Vol C Tables 4.2.6.8 and 6.1.1.4'
N N 0.0061 0.0033 'International Tables Vol C Tables 4.2.6.8 and 6.1.1.4'
S S 0.1246 0.1234 'International Tables Vol C Tables 4.2.6.8 and 6.1.1.4'
Cl Cl 0.1484 0.1585 'International Tables Vol C Tables 4.2.6.8 and 6.1.1.4'
Hg Hg -2.3894 9.2266 'International Tables Vol C Tables 4.2.6.8 and 6.1.1.4'
O O 0.0106 0.0060 'International Tables Vol C Tables 4.2.6.8 and 6.1.1.4'

loop_
_geom_angle_atom_site_label_1
_geom_angle_atom_site_label_2
_geom_angle_atom_site_label_3
_geom_angle
_geom_angle_site_symmetry_1
_geom_angle_site_symmetry_3
_geom_angle_publ_flag
N1 Hg1 S1 147.25(12) 7_755 . ?
N1 Hg1 S1 80.78(11) 7_755 7_755 ?
S1 Hg1 S1 125.78(5) . 7_755 ?
N1 Hg1 Cl1 86.42(12) 7_755 . ?
S1 Hg1 Cl1 108.72(4) . . ?
S1 Hg1 Cl1 92.16(4) 7_755 . ?
C1 S1 Hg1 101.54(18) . . ?
C1 S1 Hg1 92.44(17) . 7_765 ?
Hg1 S1 Hg1 104.03(5) . 7_765 ?
C2 N1 Hg1 113.3(3) . 7_765 ?
C2 N1 H1A 108.9 . . ?
Hg1 N1 H1A 108.9 7_765 . ?
C2 N1 H1B 108.9 . . ?
Hg1 N1 H1B 108.9 7_765 . ?
H1A N1 H1B 107.7 . . ?
C2 C1 S1 113.6(4) . . ?
C2 C1 H1C 108.8 . . ?
S1 C1 H1C 108.8 . . ?
C2 C1 H1D 108.8 . . ?
S1 C1 H1D 108.8 . . ?
H1C C1 H1D 107.7 . . ?
N3 Hg2 S2 135.25(11) 1_545 . ?
N3 Hg2 S3 82.11(11) 1_545 1_545 ?
S2 Hg2 S3 137.13(4) . 1_545 ?
N3 Hg2 Cl2 87.80(12) 1_545 . ?
S2 Hg2 Cl2 103.18(4) . . ?
S3 Hg2 Cl2 97.38(4) 1_545 . ?
C3 S2 Hg2 101.54(18) . . ?
C3 S2 Hg3 94.44(17) . . ?
Hg2 S2 Hg3 105.21(5) . . ?
C4 N2 Hg3 111.9(3) . . ?
C4 N2 H2A 109.2 . . ?
Hg3 N2 H2A 109.2 . . ?
C4 N2 H2B 109.2 . . ?
Hg3 N2 H2B 109.2 . . ?
H2A N2 H2B 107.9 . . ?
N1 C2 C1 111.0(4) . . ?
N1 C2 H2C 109.4 . . ?
C1 C2 H2C 109.4 . . ?
N1 C2 H2D 109.4 . . ?
C1 C2 H2D 109.4 . . ?
H2C C2 H2D 108.0 . . ?
N2 Hg3 S3 140.82(11) . . ?
N2 Hg3 Cl3 97.14(12) . . ?
S3 Hg3 Cl3 101.58(4) . . ?
N2 Hg3 S2 80.61(11) . . ?
S3 Hg3 S2 128.11(4) . . ?
Cl3 Hg3 S2 100.76(4) . . ?
C5 S3 Hg3 100.98(18) . . ?
C5 S3 Hg2 93.77(16) . 1_565 ?
Hg3 S3 Hg2 104.75(5) . 1_565 ?
C6 N3 Hg2 111.5(3) . 1_565 ?
C6 N3 H3A 109.3 . . ?
Hg2 N3 H3A 109.3 1_565 . ?
C6 N3 H3B 109.3 . . ?
Hg2 N3 H3B 109.3 1_565 . ?
H3A N3 H3B 108.0 . . ?
C4 C3 S2 112.8(4) . . ?
C4 C3 H3C 109.0 . . ?
S2 C3 H3C 109.0 . . ?
C4 C3 H3D 109.0 . . ?
S2 C3 H3D 109.0 . . ?
H3C C3 H3D 107.8 . . ?
N2 C4 C3 111.0(4) . . ?
N2 C4 H4A 109.4 . . ?
C3 C4 H4A 109.4 . . ?
N2 C4 H4B 109.4 . . ?
C3 C4 H4B 109.4 . . ?
H4A C4 H4B 108.0 . . ?
C6 C5 S3 112.5(4) . . ?
C6 C5 H5A 109.1 . . ?
S3 C5 H5A 109.1 . . ?
C6 C5 H5B 109.1 . . ?
S3 C5 H5B 109.1 . . ?
H5A C5 H5B 107.8 . . ?
N3 C6 C5 111.1(4) . . ?
N3 C6 H6A 109.4 . . ?
C5 C6 H6A 109.4 . . ?
N3 C6 H6B 109.4 . . ?
C5 C6 H6B 109.4 . . ?
H6A C6 H6B 108.0 . . ?

loop_
_geom_bond_atom_site_label_1
_geom_bond_atom_site_label_2
_geom_bond_distance
_geom_bond_site_symmetry_2
_geom_bond_publ_flag
Hg1 N1 2.236(4) 7_755 ?
Hg1 S1 2.3932(13) . ?
Hg1 S1 2.6928(13) 7_755 ?
Hg1 Cl1 2.7199(13) . ?
S1 C1 1.822(5) . ?
S1 Hg1 2.6927(13) 7_765 ?
N1 C2 1.467(7) . ?
N1 Hg1 2.236(4) 7_765 ?
N1 H1A 0.9200 . ?
N1 H1B 0.9200 . ?
C1 C2 1.520(7) . ?
C1 H1C 0.9900 . ?
C1 H1D 0.9900 . ?
Hg2 N3 2.277(4) 1_545 ?
Hg2 S2 2.4001(12) . ?
Hg2 S3 2.5803(13) 1_545 ?
Hg2 Cl2 2.7171(12) . ?
S2 C3 1.833(5) . ?
S2 Hg3 2.6520(13) . ?
N2 C4 1.478(7) . ?
N2 Hg3 2.268(4) . ?
N2 H2A 0.9200 . ?
N2 H2B 0.9200 . ?
C2 H2C 0.9900 . ?
C2 H2D 0.9900 . ?
Hg3 S3 2.4239(13) . ?
Hg3 Cl3 2.6306(13) . ?
S3 C5 1.836(5) . ?
S3 Hg2 2.5802(13) 1_565 ?
N3 C6 1.469(6) . ?
N3 Hg2 2.277(4) 1_565 ?
N3 H3A 0.9200 . ?
N3 H3B 0.9200 . ?
C3 C4 1.518(7) . ?
C3 H3C 0.9900 . ?
C3 H3D 0.9900 . ?
C4 H4A 0.9900 . ?
C4 H4B 0.9900 . ?
C5 C6 1.512(7) . ?
C5 H5A 0.9900 . ?
C5 H5B 0.9900 . ?
C6 H6A 0.9900 . ?
C6 H6B 0.9900 . ?

loop_
_geom_hbond_atom_site_label_D
_geom_hbond_atom_site_label_H
_geom_hbond_atom_site_label_A
_geom_hbond_distance_DH
_geom_hbond_distance_HA
_geom_hbond_distance_DA
_geom_hbond_angle_DHA
_geom_hbond_site_symmetry_A
N1 H1A O2W 0.92 2.15 2.956(6) 145.1 6_666
N1 H1B Cl3 0.92 2.98 3.744(5) 141.2 2_665
N2 H2A O2W 0.92 2.34 3.113(6) 142.1 1_565
N2 H2B Cl3 0.92 2.60 3.356(5) 140.3 5_665
N3 H3A Cl2 0.92 2.52 3.414(5) 165.0 5_665
N3 H3B Cl3 0.92 2.68 3.163(4) 113.9 1_565
N3 H3B Cl1 0.92 2.89 3.555(4) 130.0 2_664

loop_
_geom_torsion_atom_site_label_1
_geom_torsion_atom_site_label_2
_geom_torsion_atom_site_label_3
_geom_torsion_atom_site_label_4
_geom_torsion
_geom_torsion_site_symmetry_1
_geom_torsion_site_symmetry_2
_geom_torsion_site_symmetry_3
_geom_torsion_site_symmetry_4
_geom_torsion_publ_flag
N1 Hg1 S1 C1 104.8(3) 7_755 . . . ?
S1 Hg1 S1 C1 -116.14(18) 7_755 . . . ?
Cl1 Hg1 S1 C1 -9.08(18) . . . . ?
N1 Hg1 S1 Hg1 9.3(2) 7_755 . . 7_765 ?
S1 Hg1 S1 Hg1 148.36(4) 7_755 . . 7_765 ?
Cl1 Hg1 S1 Hg1 -104.58(5) . . . 7_765 ?
Hg1 S1 C1 C2 -66.8(4) . . . . ?
Hg1 S1 C1 C2 38.0(4) 7_765 . . . ?
N3 Hg2 S2 C3 91.9(2) 1_545 . . . ?
S3 Hg2 S2 C3 -124.97(18) 1_545 . . . ?
Cl2 Hg2 S2 C3 -8.48(18) . . . . ?
N3 Hg2 S2 Hg3 -6.00(18) 1_545 . . . ?
S3 Hg2 S2 Hg3 137.13(5) 1_545 . . . ?
Cl2 Hg2 S2 Hg3 -106.38(5) . . . . ?
Hg1 N1 C2 C1 51.3(5) 7_765 . . . ?
S1 C1 C2 N1 -63.4(5) . . . . ?
C4 N2 Hg3 S3 -164.9(3) . . . . ?
C4 N2 Hg3 Cl3 76.8(3) . . . . ?
C4 N2 Hg3 S2 -23.0(3) . . . . ?
C3 S2 Hg3 N2 -6.3(2) . . . . ?
Hg2 S2 Hg3 N2 96.98(12) . . . . ?
C3 S2 Hg3 S3 144.05(18) . . . . ?
Hg2 S2 Hg3 S3 -112.70(5) . . . . ?
C3 S2 Hg3 Cl3 -101.82(18) . . . . ?
Hg2 S2 Hg3 Cl3 1.42(6) . . . . ?
N2 Hg3 S3 C5 -100.3(2) . . . . ?
Cl3 Hg3 S3 C5 16.60(17) . . . . ?
S2 Hg3 S3 C5 130.36(17) . . . . ?
N2 Hg3 S3 Hg2 -3.4(2) . . . 1_565 ?
Cl3 Hg3 S3 Hg2 113.51(5) . . . 1_565 ?
S2 Hg3 S3 Hg2 -132.73(5) . . . 1_565 ?
Hg2 S2 C3 C4 -71.0(4) . . . . ?
Hg3 S2 C3 C4 35.6(4) . . . . ?
Hg3 N2 C4 C3 53.9(5) . . . . ?
S2 C3 C4 N2 -62.6(5) . . . . ?
Hg3 S3 C5 C6 65.3(4) . . . . ?
Hg2 S3 C5 C6 -40.5(4) 1_565 . . . ?
Hg2 N3 C6 C5 -48.9(5) 1_565 . . . ?
S3 C5 C6 N3 63.8(5) . . . . ?
